data_7122977
loop_
_publ_author_name
'Yang, Yu-Dong'
'Gong, Han-Yuan'

_publ_section_title
;
 Heating Activated Isomeric All-hydrocarbon Molecular Receptors for
 Fullerene Separation
;
_journal_name_full 'Chemical Communications'
_journal_paper_doi 10.1039/C8CC09911A
_journal_year 2019
_chemical_formula_sum 'C41 H42 Br2 Cl2'
_chemical_formula_weight 765.46
_chemical_name_systematic
;
 ?
;
_space_group_crystal_system orthorhombic
_space_group_IT_number 62
_space_group_name_Hall '-P 2ac 2n'
_space_group_name_H-M_alt 'P n m a'
_symmetry_space_group_name_Hall '-P 2ac 2n'
_symmetry_space_group_name_H-M 'P n m a'
_atom_sites_solution_hydrogens geom
_audit_creation_method SHELXL-2014
_audit_update_record
;
2018-01-30 deposited with the CCDC.    2019-02-13 downloaded from the CCDC.
;
_cell_angle_alpha 90
_cell_angle_beta 90
_cell_angle_gamma 90
_cell_formula_units_Z 4
_cell_length_a 16.531(3)
_cell_length_b 32.295(7)
_cell_length_c 7.0758(14)
_cell_measurement_reflns_used 3740
_cell_measurement_temperature 100.01(10)
_cell_measurement_theta_max 73.4845
_cell_measurement_theta_min 4.1064
_cell_volume 3777.5(13)
_computing_cell_refinement 'CrysAlisPro 1.171.39.32a (Rigaku OD, 2017)'
_computing_data_collection 'CrysAlisPro 1.171.39.32a (Rigaku OD, 2017)'
_computing_data_reduction 'CrysAlisPro 1.171.39.32a (Rigaku OD, 2017)'
_computing_structure_refinement 'SHELXL-2014 (Sheldrick, 2014)'
_computing_structure_solution 'CrysAlisPro 1.171.39.32a (Rigaku OD, 2017)'
_diffrn_ambient_temperature 100.01(10)
_diffrn_detector_area_resol_mean 5.3127
_diffrn_measured_fraction_theta_full 0.994
_diffrn_measured_fraction_theta_max 0.965
_diffrn_measurement_device_type 'SuperNova, Dual, Cu at home/near, AtlasS2'
_diffrn_measurement_method '\w scans'
_diffrn_radiation_type CuK\a
_diffrn_radiation_wavelength 1.54184
_diffrn_reflns_av_R_equivalents 0.0618
_diffrn_reflns_av_unetI/netI 0.0754
_diffrn_reflns_Laue_measured_fraction_full 0.994
_diffrn_reflns_Laue_measured_fraction_max 0.965
_diffrn_reflns_limit_h_max 19
_diffrn_reflns_limit_h_min -19
_diffrn_reflns_limit_k_max 25
_diffrn_reflns_limit_k_min -39
_diffrn_reflns_limit_l_max 8
_diffrn_reflns_limit_l_min -5
_diffrn_reflns_number 8601
_diffrn_reflns_point_group_measured_fraction_full 0.994
_diffrn_reflns_point_group_measured_fraction_max 0.965
_diffrn_reflns_theta_full 66.9682
_diffrn_reflns_theta_max 73.4845
_diffrn_reflns_theta_min 4.1064
_exptl_absorpt_coefficient_mu 4.214
_exptl_absorpt_correction_T_max 1.00000
_exptl_absorpt_correction_T_min 0.63723
_exptl_absorpt_correction_type multi-scan
_exptl_crystal_colour 'clear light colourless'
_exptl_crystal_density_diffrn 1.346
_exptl_crystal_description plate
_exptl_crystal_F_000 1568
_exptl_crystal_size_max 0.070
_exptl_crystal_size_mid 0.030
_exptl_crystal_size_min 0.010
_refine_diff_density_max 1.490
_refine_diff_density_min -0.889
_refine_diff_density_rms 0.164
_refine_ls_extinction_method none
_refine_ls_goodness_of_fit_ref 1.061
_refine_ls_hydrogen_treatment constr
_refine_ls_matrix_type full
_refine_ls_number_parameters 208
_refine_ls_number_reflns 3740
_refine_ls_number_restraints 0
_refine_ls_restrained_S_all 1.061
_refine_ls_R_factor_all 0.1338
_refine_ls_R_factor_gt 0.0995
_refine_ls_shift/su_max 0.000
_refine_ls_shift/su_mean 0.000
_refine_ls_structure_factor_coef Fsqd
_refine_ls_weighting_details 'w=1/[\s^2^(Fo^2^)+(0.1240P)^2^+25.6851P] where P=(Fo^2^+2Fc^2^)/3'
_refine_ls_weighting_scheme calc
_refine_ls_wR_factor_gt 0.2649
_refine_ls_wR_factor_ref 0.2957
_reflns_Friedel_coverage 0.000
_reflns_number_gt 2458
_reflns_number_total 3740
_reflns_threshold_expression 'I > 2\s(I)'
_cod_data_source_file c8cc09911a9.cif
_cod_data_source_block A_CCDC1
_cod_original_cell_volume 3777.6(13)
_cod_database_code 7122977
_shelx_space_group_comment
;
The symmetry employed for this shelxl refinement is uniquely defined
by the following loop, which should always be used as a source of
symmetry information in preference to the above space-group names.
They are only intended as comments.
;
_shelxl_version_number 2014-3

loop_
_space_group_symop_operation_xyz
'x, y, z'
'-x+1/2, -y, z+1/2'
'-x, y+1/2, -z'
'x+1/2, -y+1/2, -z+1/2'
'-x, -y, -z'
'x-1/2, y, -z-1/2'
'x, -y-1/2, z'
'-x-1/2, y-1/2, z-1/2'

loop_
_atom_site_label
_atom_site_type_symbol
_atom_site_fract_x
_atom_site_fract_y
_atom_site_fract_z
_atom_site_U_iso_or_equiv
_atom_site_adp_type
_atom_site_occupancy
_atom_site_site_symmetry_order
_atom_site_calc_flag
_atom_site_refinement_flags_posn
_atom_site_refinement_flags_adp
_atom_site_refinement_flags_occupancy
Br1 Br 0.94158(7) 0.59439(4) 0.24581(13) 0.0596(4) Uani 1 1 d . . .
Cl1 Cl 1.0082(3) 0.70433(12) 0.1529(5) 0.0903(11) Uani 1 1 d . . .
C1 C 0.9969(5) 0.5802(2) 0.4734(10) 0.0369(17) Uani 1 1 d . . .
C2 C 0.9642(5) 0.5509(2) 0.5920(11) 0.0325(16) Uani 1 1 d . . .
C3 C 1.0089(5) 0.5433(2) 0.7580(11) 0.0347(16) Uani 1 1 d . . .
H3A H 0.9891 0.5238 0.8431 0.042 Uiso 1 1 calc R U .
C4 C 1.0802(5) 0.5632(2) 0.8009(11) 0.0298(15) Uani 1 1 d . . .
C5 C 1.1118(5) 0.5924(2) 0.6733(10) 0.0276(14) Uani 1 1 d . . .
C6 C 1.0690(5) 0.6005(2) 0.5111(10) 0.0337(17) Uani 1 1 d . . .
H6A H 1.0886 0.6199 0.4254 0.040 Uiso 1 1 calc R U .
C7 C 0.8876(5) 0.5285(3) 0.5517(13) 0.0426(19) Uani 1 1 d . . .
H7A H 0.8762 0.5096 0.6529 0.064 Uiso 1 1 calc R U .
H7B H 0.8441 0.5481 0.5405 0.064 Uiso 1 1 calc R U .
H7C H 0.8930 0.5134 0.4355 0.064 Uiso 1 1 calc R U .
C8 C 1.1267(5) 0.5523(2) 0.9789(11) 0.0394(18) Uani 1 1 d . . .
H8A H 1.1746 0.5691 0.9862 0.059 Uiso 1 1 calc R U .
H8B H 1.0934 0.5574 1.0875 0.059 Uiso 1 1 calc R U .
H8C H 1.1417 0.5236 0.9756 0.059 Uiso 1 1 calc R U .
C9 C 1.1886(4) 0.6144(2) 0.7125(9) 0.0239(13) Uani 1 1 d . . .
C10 C 1.2631(5) 0.5982(2) 0.6475(9) 0.0264(14) Uani 1 1 d . . .
C11 C 1.3330(4) 0.6198(2) 0.6878(9) 0.0240(14) Uani 1 1 d . . .
H11A H 1.3820 0.6093 0.6446 0.029 Uiso 1 1 calc R U .
C12 C 1.3336(4) 0.6571(2) 0.7917(9) 0.0228(13) Uani 1 1 d . . .
C13 C 1.2595(4) 0.6729(2) 0.8535(8) 0.0234(14) Uani 1 1 d . . .
C14 C 1.1884(4) 0.6512(2) 0.8145(9) 0.0240(13) Uani 1 1 d . . .
H14A H 1.1394 0.6618 0.8578 0.029 Uiso 1 1 calc R U .
C15 C 1.2654(5) 0.5584(2) 0.5355(11) 0.0342(17) Uani 1 1 d . . .
H15A H 1.2115 0.5479 0.5215 0.051 Uiso 1 1 calc R U .
H15B H 1.2882 0.5637 0.4130 0.051 Uiso 1 1 calc R U .
H15C H 1.2981 0.5384 0.6009 0.051 Uiso 1 1 calc R U .
C16 C 1.4123(5) 0.6790(2) 0.8308(10) 0.0322(16) Uani 1 1 d . . .
H16A H 1.4561 0.6634 0.7771 0.048 Uiso 1 1 calc R U .
H16B H 1.4111 0.7061 0.7754 0.048 Uiso 1 1 calc R U .
H16C H 1.4200 0.6814 0.9649 0.048 Uiso 1 1 calc R U .
C17 C 1.2590(6) 0.7500 0.8704(12) 0.0230(19) Uani 1 2 d S T P
H17A H 1.2622 0.7500 0.7392 0.028 Uiso 1 2 calc R U P
C18 C 1.2568(4) 0.7123(2) 0.9627(9) 0.0249(14) Uani 1 1 d . . .
C19 C 1.2508(5) 0.7120(2) 1.1613(10) 0.0326(17) Uani 1 1 d . . .
C20 C 1.2468(8) 0.7500 1.2548(14) 0.034(2) Uani 1 2 d S T P
H20A H 1.2412 0.7500 1.3856 0.041 Uiso 1 2 calc R U P
C21 C 1.2476(7) 0.6721(2) 1.2711(10) 0.045(2) Uani 1 1 d . . .
H21A H 1.2510 0.6491 1.1852 0.067 Uiso 1 1 calc R U .
H21B H 1.2921 0.6710 1.3581 0.067 Uiso 1 1 calc R U .
H21C H 1.1976 0.6706 1.3397 0.067 Uiso 1 1 calc R U .
C22 C 1.0437(11) 0.7500 0.047(3) 0.081(6) Uani 1 2 d S T P
H22A H 1.0278 0.7500 -0.0847 0.098 Uiso 1 2 calc R U P
H22B H 1.1023 0.7500 0.0518 0.098 Uiso 1 2 calc R U P

loop_
_atom_site_aniso_label
_atom_site_aniso_U_11
_atom_site_aniso_U_22
_atom_site_aniso_U_33
_atom_site_aniso_U_23
_atom_site_aniso_U_13
_atom_site_aniso_U_12
Br1 0.0536(6) 0.0928(8) 0.0324(5) 0.0009(5) -0.0144(4) -0.0097(5)
Cl1 0.105(3) 0.099(2) 0.0667(18) 0.0122(18) 0.0147(19) -0.021(2)
C1 0.041(4) 0.044(4) 0.025(4) -0.006(3) 0.001(3) 0.000(4)
C2 0.030(4) 0.032(4) 0.036(4) -0.012(3) 0.007(3) 0.000(3)
C3 0.033(4) 0.034(4) 0.038(4) 0.001(3) 0.002(3) -0.004(3)
C4 0.027(4) 0.031(3) 0.032(4) 0.003(3) 0.003(3) 0.000(3)
C5 0.032(4) 0.028(3) 0.023(3) 0.000(3) -0.001(3) 0.003(3)
C6 0.041(5) 0.040(4) 0.020(3) -0.003(3) 0.002(3) 0.000(3)
C7 0.031(4) 0.052(5) 0.045(4) -0.018(4) 0.001(4) -0.006(4)
C8 0.037(4) 0.043(4) 0.038(4) 0.020(3) 0.000(3) -0.005(3)
C9 0.025(3) 0.027(3) 0.020(3) 0.003(2) 0.001(3) 0.000(3)
C10 0.038(4) 0.022(3) 0.019(3) 0.005(2) 0.003(3) 0.003(3)
C11 0.023(3) 0.029(3) 0.020(3) 0.006(3) 0.005(3) 0.005(3)
C12 0.025(3) 0.024(3) 0.019(3) 0.008(2) -0.005(2) -0.002(3)
C13 0.033(4) 0.025(3) 0.013(3) 0.005(2) 0.001(3) 0.006(3)
C14 0.024(3) 0.029(3) 0.019(3) 0.005(3) 0.001(3) 0.002(3)
C15 0.038(4) 0.032(4) 0.033(4) -0.006(3) 0.008(3) 0.000(3)
C16 0.033(4) 0.037(4) 0.027(3) -0.002(3) -0.001(3) 0.000(3)
C17 0.029(5) 0.026(4) 0.014(4) 0.000 -0.006(4) 0.000
C18 0.034(4) 0.028(3) 0.013(3) 0.000(2) 0.001(3) 0.000(3)
C19 0.051(5) 0.032(4) 0.015(3) 0.004(3) -0.003(3) 0.000(3)
C20 0.052(7) 0.032(5) 0.017(4) 0.000 -0.001(4) 0.000
C21 0.080(7) 0.037(4) 0.016(3) 0.008(3) 0.002(4) 0.002(4)
C22 0.057(11) 0.077(11) 0.110(16) 0.000 0.015(10) 0.000

loop_
_atom_type_symbol
_atom_type_description
_atom_type_scat_dispersion_real
_atom_type_scat_dispersion_imag
_atom_type_scat_source
C C 0.0033 0.0016 'International Tables Vol C Tables 4.2.6.8 and 6.1.1.4'
H H 0.0000 0.0000 'International Tables Vol C Tables 4.2.6.8 and 6.1.1.4'
Br Br -0.2901 2.4595 'International Tables Vol C Tables 4.2.6.8 and 6.1.1.4'
Cl Cl 0.1484 0.1585 'International Tables Vol C Tables 4.2.6.8 and 6.1.1.4'

loop_
_geom_angle_atom_site_label_1
_geom_angle_atom_site_label_2
_geom_angle_atom_site_label_3
_geom_angle
_geom_angle_site_symmetry_1
_geom_angle_site_symmetry_3
C2 C1 C6 123.1(7) . .
C2 C1 Br1 119.5(6) . .
C6 C1 Br1 117.4(6) . .
C1 C2 C3 114.9(7) . .
C1 C2 C7 123.6(8) . .
C3 C2 C7 121.5(7) . .
C4 C3 C2 123.5(7) . .
C4 C3 H3A 118.2 . .
C2 C3 H3A 118.2 . .
C3 C4 C5 119.3(7) . .
C3 C4 C8 120.7(7) . .
C5 C4 C8 119.9(7) . .
C6 C5 C4 118.1(7) . .
C6 C5 C9 120.6(6) . .
C4 C5 C9 121.3(6) . .
C5 C6 C1 121.0(7) . .
C5 C6 H6A 119.5 . .
C1 C6 H6A 119.5 . .
C2 C7 H7A 109.5 . .
C2 C7 H7B 109.5 . .
H7A C7 H7B 109.5 . .
C2 C7 H7C 109.5 . .
H7A C7 H7C 109.5 . .
H7B C7 H7C 109.5 . .
C4 C8 H8A 109.5 . .
C4 C8 H8B 109.5 . .
H8A C8 H8B 109.5 . .
C4 C8 H8C 109.5 . .
H8A C8 H8C 109.5 . .
H8B C8 H8C 109.5 . .
C14 C9 C10 119.1(6) . .
C14 C9 C5 120.3(6) . .
C10 C9 C5 120.6(6) . .
C11 C10 C9 118.4(6) . .
C11 C10 C15 121.2(7) . .
C9 C10 C15 120.4(7) . .
C10 C11 C12 123.1(6) . .
C10 C11 H11A 118.5 . .
C12 C11 H11A 118.5 . .
C13 C12 C11 117.8(6) . .
C13 C12 C16 122.0(6) . .
C11 C12 C16 120.1(6) . .
C12 C13 C14 119.7(6) . .
C12 C13 C18 120.0(6) . .
C14 C13 C18 120.3(6) . .
C13 C14 C9 121.9(6) . .
C13 C14 H14A 119.0 . .
C9 C14 H14A 119.0 . .
C10 C15 H15A 109.5 . .
C10 C15 H15B 109.5 . .
H15A C15 H15B 109.5 . .
C10 C15 H15C 109.5 . .
H15A C15 H15C 109.5 . .
H15B C15 H15C 109.5 . .
C12 C16 H16A 109.5 . .
C12 C16 H16B 109.5 . .
H16A C16 H16B 109.5 . .
C12 C16 H16C 109.5 . .
H16A C16 H16C 109.5 . .
H16B C16 H16C 109.5 . .
C18 C17 C18 123.5(8) 7_575 .
C18 C17 H17A 118.2 7_575 .
C18 C17 H17A 118.2 . .
C17 C18 C19 118.7(6) . .
C17 C18 C13 120.5(6) . .
C19 C18 C13 120.8(6) . .
C20 C19 C18 118.0(7) . .
C20 C19 C21 120.5(7) . .
C18 C19 C21 121.5(7) . .
C19 C20 C19 123.1(9) 7_575 .
C19 C20 H20A 118.4 7_575 .
C19 C20 H20A 118.4 . .
C19 C21 H21A 109.5 . .
C19 C21 H21B 109.5 . .
H21A C21 H21B 109.5 . .
C19 C21 H21C 109.5 . .
H21A C21 H21C 109.5 . .
H21B C21 H21C 109.5 . .
Cl1 C22 Cl1 114.4(12) . 7_575
Cl1 C22 H22A 108.6 . .
Cl1 C22 H22A 108.6 7_575 .
Cl1 C22 H22B 108.6 . .
Cl1 C22 H22B 108.6 7_575 .
H22A C22 H22B 107.6 . .

loop_
_geom_bond_atom_site_label_1
_geom_bond_atom_site_label_2
_geom_bond_distance
_geom_bond_site_symmetry_2
Br1 C1 1.908(8) .
Cl1 C22 1.754(11) .
C1 C2 1.376(11) .
C1 C6 1.386(12) .
C2 C3 1.409(11) .
C2 C7 1.485(11) .
C3 C4 1.375(11) .
C3 H3A 0.9300 .
C4 C5 1.408(10) .
C4 C8 1.517(11) .
C5 C6 1.373(10) .
C5 C9 1.480(10) .
C6 H6A 0.9300 .
C7 H7A 0.9600 .
C7 H7B 0.9600 .
C7 H7C 0.9600 .
C8 H8A 0.9600 .
C8 H8B 0.9600 .
C8 H8C 0.9600 .
C9 C14 1.392(10) .
C9 C10 1.415(10) .
C10 C11 1.379(10) .
C10 C15 1.510(9) .
C11 C12 1.412(10) .
C11 H11A 0.9300 .
C12 C13 1.396(10) .
C12 C16 1.506(10) .
C13 C14 1.394(10) .
C13 C18 1.491(9) .
C14 H14A 0.9300 .
C15 H15A 0.9600 .
C15 H15B 0.9600 .
C15 H15C 0.9600 .
C16 H16A 0.9600 .
C16 H16B 0.9600 .
C16 H16C 0.9600 .
C17 C18 1.382(8) 7_575
C17 C18 1.382(8) .
C17 H17A 0.9300 .
C18 C19 1.409(9) .
C19 C20 1.396(9) .
C19 C21 1.506(10) .
C20 C19 1.396(9) 7_575
C20 H20A 0.9300 .
C21 H21A 0.9600 .
C21 H21B 0.9600 .
C21 H21C 0.9600 .
C22 Cl1 1.754(11) 7_575
C22 H22A 0.9700 .
C22 H22B 0.9700 .

loop_
_geom_torsion_atom_site_label_1
_geom_torsion_atom_site_label_2
_geom_torsion_atom_site_label_3
_geom_torsion_atom_site_label_4
_geom_torsion
_geom_torsion_site_symmetry_1
_geom_torsion_site_symmetry_4
C6 C1 C2 C3 0.9(11) . .
Br1 C1 C2 C3 -178.7(5) . .
C6 C1 C2 C7 -179.1(7) . .
Br1 C1 C2 C7 1.2(10) . .
C1 C2 C3 C4 -0.3(11) . .
C7 C2 C3 C4 179.8(7) . .
C2 C3 C4 C5 -0.7(12) . .
C2 C3 C4 C8 -177.7(7) . .
C3 C4 C5 C6 1.0(11) . .
C8 C4 C5 C6 178.1(7) . .
C3 C4 C5 C9 -179.5(7) . .
C8 C4 C5 C9 -2.4(11) . .
C4 C5 C6 C1 -0.4(11) . .
C9 C5 C6 C1 -179.9(7) . .
C2 C1 C6 C5 -0.6(12) . .
Br1 C1 C6 C5 179.0(6) . .
C6 C5 C9 C14 91.1(8) . .
C4 C5 C9 C14 -88.4(8) . .
C6 C5 C9 C10 -89.1(8) . .
C4 C5 C9 C10 91.5(8) . .
C14 C9 C10 C11 -0.1(9) . .
C5 C9 C10 C11 -180.0(6) . .
C14 C9 C10 C15 -179.7(6) . .
C5 C9 C10 C15 0.5(10) . .
C9 C10 C11 C12 0.3(9) . .
C15 C10 C11 C12 179.9(6) . .
C10 C11 C12 C13 -0.8(9) . .
C10 C11 C12 C16 179.8(6) . .
C11 C12 C13 C14 1.1(9) . .
C16 C12 C13 C14 -179.6(6) . .
C11 C12 C13 C18 -179.6(6) . .
C16 C12 C13 C18 -0.3(9) . .
C12 C13 C14 C9 -0.9(9) . .
C18 C13 C14 C9 179.8(6) . .
C10 C9 C14 C13 0.4(10) . .
C5 C9 C14 C13 -179.8(6) . .
C18 C17 C18 C19 0.9(15) 7_575 .
C18 C17 C18 C13 -179.9(6) 7_575 .
C12 C13 C18 C17 81.9(9) . .
C14 C13 C18 C17 -98.8(9) . .
C12 C13 C18 C19 -98.9(8) . .
C14 C13 C18 C19 80.4(9) . .
C17 C18 C19 C20 0.5(13) . .
C13 C18 C19 C20 -178.7(8) . .
C17 C18 C19 C21 179.6(9) . .
C13 C18 C19 C21 0.5(12) . .
C18 C19 C20 C19 -1.9(18) . 7_575
C21 C19 C20 C19 178.9(8) . 7_575
